data_7236769
loop_
_publ_author_name
'Han, Shiguo'
'Zhang, Jing'
'Teng, Bing'
'Ji, Chengmin'
'Zhang, Weichuan'
'Sun, Zhihua'
'Luo, Junhua'

_publ_section_title
;
 Inorganic--organic hybrid switchable dielectric materials with the
 coexistence of magnetic anomalies induced by reversible high-temperature
 phase transition
;
_journal_issue 33
_journal_name_full 'Journal of Materials Chemistry C'
_journal_page_first 8509
_journal_paper_doi 10.1039/C7TC01085K
_journal_volume 5
_journal_year 2017
_chemical_formula_sum 'C6 H14 Br4 Fe N'
_chemical_formula_weight 475.67
_space_group_crystal_system orthorhombic
_space_group_IT_number 63
_space_group_name_Hall '-C 2c 2'
_space_group_name_H-M_alt 'C m c m'
_atom_sites_solution_hydrogens difmap
_audit_creation_method SHELXL-2016/6
_audit_update_record
;
2017-07-10 deposited with the CCDC.
2017-07-20 downloaded from the CCDC.
;
_cell_angle_alpha 90
_cell_angle_beta 90
_cell_angle_gamma 90
_cell_formula_units_Z 4
_cell_length_a 9.9932(4)
_cell_length_b 9.5392(4)
_cell_length_c 14.8097(5)
_cell_measurement_reflns_used 1039
_cell_measurement_temperature 345.00(10)
_cell_measurement_theta_max 71.8500
_cell_measurement_theta_min 5.9720
_cell_volume 1411.77(9)
_computing_structure_refinement 'SHELXL-2016/6 (Sheldrick, 2016)'
_diffrn_ambient_temperature 345.00(10)
_diffrn_measured_fraction_theta_full 0.994
_diffrn_measured_fraction_theta_max 0.972
_diffrn_measurement_device_type 'SuperNova, Dual, Cu at zero, Atlas'
_diffrn_radiation_type CuK\a
_diffrn_radiation_wavelength 1.54178
_diffrn_reflns_av_R_equivalents 0.0607
_diffrn_reflns_av_unetI/netI 0.0369
_diffrn_reflns_Laue_measured_fraction_full 0.994
_diffrn_reflns_Laue_measured_fraction_max 0.972
_diffrn_reflns_limit_h_max 8
_diffrn_reflns_limit_h_min -12
_diffrn_reflns_limit_k_max 6
_diffrn_reflns_limit_k_min -11
_diffrn_reflns_limit_l_max 18
_diffrn_reflns_limit_l_min -12
_diffrn_reflns_number 2189
_diffrn_reflns_point_group_measured_fraction_full 0.994
_diffrn_reflns_point_group_measured_fraction_max 0.972
_diffrn_reflns_theta_full 67.679
_diffrn_reflns_theta_max 72.702
_diffrn_reflns_theta_min 5.976
_exptl_absorpt_coefficient_mu 21.511
_exptl_crystal_density_diffrn 2.238
_exptl_crystal_description block
_exptl_crystal_F_000 892
_refine_diff_density_max 0.466
_refine_diff_density_min -0.498
_refine_diff_density_rms 0.102
_refine_ls_extinction_coef 0.00073(17)
_refine_ls_extinction_expression Fc^*^=kFc[1+0.001xFc^2^\l^3^/sin(2\q)]^-1/4^
_refine_ls_extinction_method 'SHELXL-2016/6 (Sheldrick 2016)'
_refine_ls_goodness_of_fit_ref 1.024
_refine_ls_hydrogen_treatment constr
_refine_ls_matrix_type full
_refine_ls_number_parameters 50
_refine_ls_number_reflns 761
_refine_ls_number_restraints 50
_refine_ls_restrained_S_all 1.011
_refine_ls_R_factor_all 0.0628
_refine_ls_R_factor_gt 0.0540
_refine_ls_shift/su_max 0.000
_refine_ls_shift/su_mean 0.000
_refine_ls_structure_factor_coef Fsqd
_refine_ls_weighting_details 'w=1/[\s^2^(Fo^2^)+(0.0800P)^2^+4.0000P] where P=(Fo^2^+2Fc^2^)/3'
_refine_ls_weighting_scheme calc
_refine_ls_wR_factor_gt 0.1477
_refine_ls_wR_factor_ref 0.1588
_reflns_Friedel_coverage 0.000
_reflns_number_gt 615
_reflns_number_total 761
_reflns_threshold_expression 'I > 2\s(I)'
_cod_data_source_file c7tc01085k2.cif
_cod_data_source_block 345k
_cod_database_code 7236769
_shelx_shelxl_version_number 2016/6
_shelx_space_group_comment
;
The symmetry employed for this shelxl refinement is uniquely defined
by the following loop, which should always be used as a source of
symmetry information in preference to the above space-group names.
They are only intended as comments.
;

loop_
_space_group_symop_operation_xyz
'x, y, z'
'-x, -y, z+1/2'
'-x, y, -z+1/2'
'x, -y, -z'
'x+1/2, y+1/2, z'
'-x+1/2, -y+1/2, z+1/2'
'-x+1/2, y+1/2, -z+1/2'
'x+1/2, -y+1/2, -z'
'-x, -y, -z'
'x, y, -z-1/2'
'x, -y, z-1/2'
'-x, y, z'
'-x+1/2, -y+1/2, -z'
'x+1/2, y+1/2, -z-1/2'
'x+1/2, -y+1/2, z-1/2'
'-x+1/2, y+1/2, z'

loop_
_atom_site_label
_atom_site_type_symbol
_atom_site_fract_x
_atom_site_fract_y
_atom_site_fract_z
_atom_site_U_iso_or_equiv
_atom_site_adp_type
_atom_site_occupancy
_atom_site_site_symmetry_order
_atom_site_calc_flag
_atom_site_refinement_flags_posn
_atom_site_refinement_flags_adp
_atom_site_refinement_flags_occupancy
Fe1 Fe 0.000000 0.1923(2) 0.250000 0.0718(6) Uani 1 4 d S T P
Br1 Br 0.18738(15) 0.33823(16) 0.250000 0.1226(7) Uani 1 2 d S T P
Br2 Br 0.000000 0.05718(16) 0.37941(8) 0.1210(7) Uani 1 2 d S T P
N1 N 0.000000 0.469(2) 0.5611(14) 0.125(5) Uani 0.5 2 d DS TU P
H1A H 0.000000 0.544149 0.597629 0.150 Uiso 0.5 2 d R U P
C1 C 0.1244(16) 0.500000 0.500000 0.137(4) Uani 1 2 d DS TU P
H1B H 0.137389 0.423300 0.458960 0.164 Uiso 0.5 1 d R U P
H1C H 0.202999 0.506530 0.537060 0.164 Uiso 0.5 1 d R U P
C2 C 0.114(2) 0.620(2) 0.4548(13) 0.136(5) Uani 0.5 1 d D U P
H2A H 0.187842 0.622046 0.413128 0.163 Uiso 0.5 1 d R U P
H2B H 0.126452 0.696426 0.495798 0.163 Uiso 0.5 1 d R U P
C3 C 0.000000 0.637(5) 0.410(3) 0.143(7) Uani 0.5 2 d DS TU P
H3A H 0.000000 0.579838 0.356594 0.172 Uiso 0.5 2 d R U P
H3B H 0.000000 0.733408 0.391064 0.172 Uiso 0.5 2 d R U P
C4 C 0.000000 0.335(4) 0.621(3) 0.147(8) Uani 0.5 2 d DS TU P
H4A H -0.084850 0.332452 0.651499 0.221 Uiso 0.25 1 d R U P
H4B H 0.014980 0.246912 0.591239 0.221 Uiso 0.25 1 d R U P
H4C H 0.069860 0.350802 0.664419 0.221 Uiso 0.25 1 d R U P

loop_
_atom_site_aniso_label
_atom_site_aniso_U_11
_atom_site_aniso_U_22
_atom_site_aniso_U_33
_atom_site_aniso_U_23
_atom_site_aniso_U_13
_atom_site_aniso_U_12
Fe1 0.0880(13) 0.0716(11) 0.0559(9) 0.000 0.000 0.000
Br1 0.1124(11) 0.1146(11) 0.1409(13) 0.000 0.000 -0.0353(7)
Br2 0.1374(12) 0.1382(12) 0.0875(8) 0.0448(7) 0.000 0.000
N1 0.141(10) 0.121(11) 0.112(11) -0.017(10) 0.000 0.000
C1 0.127(8) 0.159(10) 0.125(10) -0.039(8) 0.000 0.000
C2 0.135(10) 0.142(11) 0.130(12) -0.029(10) 0.015(9) -0.016(9)
C3 0.164(12) 0.143(14) 0.122(14) -0.024(13) 0.000 0.000
C4 0.171(14) 0.141(15) 0.130(16) -0.023(14) 0.000 0.000

loop_
_atom_type_symbol
_atom_type_description
_atom_type_scat_dispersion_real
_atom_type_scat_dispersion_imag
_atom_type_scat_source
C C 0.0181 0.0091 'International Tables Vol C Tables 4.2.6.8 and 6.1.1.4'
H H 0.0000 0.0000 'International Tables Vol C Tables 4.2.6.8 and 6.1.1.4'
Br Br -0.6763 1.2805 'International Tables Vol C Tables 4.2.6.8 and 6.1.1.4'
Fe Fe -1.1336 3.1974 'International Tables Vol C Tables 4.2.6.8 and 6.1.1.4'
N N 0.0311 0.0180 'International Tables Vol C Tables 4.2.6.8 and 6.1.1.4'

loop_
_geom_angle_atom_site_label_1
_geom_angle_atom_site_label_2
_geom_angle_atom_site_label_3
_geom_angle
_geom_angle_site_symmetry_1
_geom_angle_site_symmetry_3
Br2 Fe1 Br2 112.16(11) . 10_556
Br2 Fe1 Br1 109.45(3) . 3
Br2 Fe1 Br1 109.45(3) 10_556 3
Br2 Fe1 Br1 109.45(3) . .
Br2 Fe1 Br1 109.45(3) 10_556 .
Br1 Fe1 Br1 106.74(11) 3 .
C3 N1 C2 61.7(13) 9_566 9_566
C3 N1 C2 61.7(13) 9_566 4_566
C2 N1 C2 105(2) 9_566 4_566
C3 N1 C4 12(3) 9_566 .
C2 N1 C4 67.2(13) 9_566 .
C2 N1 C4 67.2(13) 4_566 .
C3 N1 C1 113.7(17) 9_566 9_566
C2 N1 C1 52.2(7) 9_566 9_566
C2 N1 C1 130.3(18) 4_566 9_566
C4 N1 C1 119.1(12) . 9_566
C3 N1 C1 113.7(17) 9_566 .
C2 N1 C1 130.3(18) 9_566 .
C2 N1 C1 52.2(7) 4_566 .
C4 N1 C1 119.1(12) . .
C1 N1 C1 105.0(15) 9_566 .
C3 N1 H1A 120.1 9_566 .
C2 N1 H1A 124.5 9_566 .
C2 N1 H1A 124.5 4_566 .
C4 N1 H1A 108.3 . .
C1 N1 H1A 101.2 9_566 .
C1 N1 H1A 101.2 . .
C3 N1 H3A 46.2(17) 9_566 9_566
C2 N1 H3A 86.9(18) 9_566 9_566
C2 N1 H3A 86.9(18) 4_566 9_566
C4 N1 H3A 34(3) . 9_566
C1 N1 H3A 127.4(8) 9_566 9_566
C1 N1 H3A 127.4(8) . 9_566
H1A N1 H3A 73.9 . 9_566
C2 C1 C2 171(2) . 4_566
C2 C1 N1 58.9(13) . 9_566
C2 C1 N1 113.3(16) 4_566 9_566
C2 C1 N1 113.3(16) . .
C2 C1 N1 58.9(13) 4_566 .
N1 C1 N1 75.0(15) 9_566 .
C2 C1 H1B 110.2 . .
C2 C1 H1B 71.0 4_566 .
N1 C1 H1B 83.5 9_566 .
N1 C1 H1B 109.1 . .
C2 C1 H1C 107.2 . .
C2 C1 H1C 80.2 4_566 .
N1 C1 H1C 165.3 9_566 .
N1 C1 H1C 109.3 . .
H1B C1 H1C 107.5 . .
C2 C1 H1B 71.0(9) . 4_566
C2 C1 H1B 110.2(9) 4_566 4_566
N1 C1 H1B 109.1(9) 9_566 4_566
N1 C1 H1B 83.5(9) . 4_566
H1B C1 H1B 164.5 . 4_566
H1C C1 H1B 58.5 . 4_566
C2 C1 H1C 80.2(12) . 4_566
C2 C1 H1C 107.2(11) 4_566 4_566
N1 C1 H1C 109.3(8) 9_566 4_566
N1 C1 H1C 165.2(9) . 4_566
H1B C1 H1C 58.5 . 4_566
H1C C1 H1C 70.3 . 4_566
H1B C1 H1C 107.5 4_566 4_566
C1 C2 C3 115(3) . .
C1 C2 N1 68.9(14) . 9_566
C3 C2 N1 46(2) . 9_566
C1 C2 C4 128(2) . 9_566
C3 C2 C4 16.2(16) . 9_566
N1 C2 C4 59.8(11) 9_566 9_566
C1 C2 H2A 106.7 . .
C3 C2 H2A 109.4 . .
N1 C2 H2A 121.1 9_566 .
C4 C2 H2A 94.9 9_566 .
C1 C2 H2B 109.1 . .
C3 C2 H2B 109.2 . .
N1 C2 H2B 130.7 9_566 .
C4 C2 H2B 108.4 9_566 .
H2A C2 H2B 106.9 . .
C1 C2 H1B 41.8(5) . 4_566
C3 C2 H1B 131(3) . 4_566
N1 C2 H1B 96.5(16) 9_566 4_566
C4 C2 H1B 146(2) 9_566 4_566
H2A C2 H1B 118.7 . 4_566
H2B C2 H1B 67.3 . 4_566
C1 C2 H1C 39.1(5) . 4_566
C3 C2 H1C 130(3) . 4_566
N1 C2 H1C 90.8(14) 9_566 4_566
C4 C2 H1C 132(2) 9_566 4_566
H2A C2 H1C 67.6 . 4_566
H2B C2 H1C 119.1 . 4_566
H1B C2 H1C 65.4 4_566 4_566
C4 C3 N1 143(10) 9_566 9_566
C4 C3 C2 120(3) 9_566 12
N1 C3 C2 72(2) 9_566 12
C4 C3 C2 120(3) 9_566 .
N1 C3 C2 72(2) 9_566 .
C2 C3 C2 118(3) 12 .
C4 C3 H3A 64.9 9_566 .
N1 C3 H3A 78.3 9_566 .
C2 C3 H3A 109.8 12 .
C2 C3 H3A 109.8 . .
C4 C3 H3B 42.9 9_566 .
N1 C3 H3B 173.9 9_566 .
C2 C3 H3B 105.4 12 .
C2 C3 H3B 105.4 . .
H3A C3 H3B 107.8 . .
C3 C4 N1 25(8) 9_566 .
C3 C4 C2 44.2(19) 9_566 9_566
N1 C4 C2 53.0(13) . 9_566
C3 C4 C2 44.2(19) 9_566 4_566
N1 C4 C2 53.0(13) . 4_566
C2 C4 C2 87(2) 9_566 4_566
C3 C4 H4A 114.6 9_566 .
N1 C4 H4A 106.7 . .
C2 C4 H4A 73.5 9_566 .
C2 C4 H4A 158.5 4_566 .
C3 C4 H4B 92.4 9_566 .
N1 C4 H4B 117.0 . .
C2 C4 H4B 91.4 9_566 .
C2 C4 H4B 79.0 4_566 .
H4A C4 H4B 109.5 . .
C3 C4 H4C 119.8 9_566 .
N1 C4 H4C 104.5 . .
C2 C4 H4C 155.6 9_566 .
C2 C4 H4C 84.9 4_566 .
H4A C4 H4C 109.5 . .
H4B C4 H4C 109.5 . .
C3 C4 H3A 82(9) 9_566 9_566
N1 C4 H3A 57(3) . 9_566
C2 C4 H3A 91(3) 9_566 9_566
C2 C4 H3A 91(3) 4_566 9_566
H4A C4 H3A 81.1 . 9_566
H4B C4 H3A 169.3 . 9_566
H4C C4 H3A 66.6 . 9_566
C3 C4 H3B 105(10) 9_566 9_566
N1 C4 H3B 130(6) . 9_566
C2 C4 H3B 94(4) 9_566 9_566
C2 C4 H3B 94(4) 4_566 9_566
H4A C4 H3B 95.9 . 9_566
H4B C4 H3B 15.2 . 9_566
H4C C4 H3B 109.4 . 9_566
H3A C4 H3B 173.5 9_566 9_566
C3 C4 H4A 115(2) 9_566 12
N1 C4 H4A 106.7(7) . 12
C2 C4 H4A 158.5(12) 9_566 12
C2 C4 H4A 73.5(12) 4_566 12
H4A C4 H4A 124.1 . 12
H4B C4 H4A 93.3 . 12
H4C C4 H4A 17.9 . 12
H3A C4 H4A 81.1 9_566 12
H3B C4 H4A 95.9 9_566 12
C3 C4 H4B 92(9) 9_566 12
N1 C4 H4B 117.0(17) . 12
C2 C4 H4B 79.0(16) 9_566 12
C2 C4 H4B 91.4(16) 4_566 12
H4A C4 H4B 93.3 . 12
H4B C4 H4B 17.9 . 12
H4C C4 H4B 124.1 . 12
H3A C4 H4B 169.3 9_566 12
H3B C4 H4B 15.2 9_566 12
H4A C4 H4B 109.5 12 12
C3 C4 H4C 120(5) 9_566 12
N1 C4 H4C 104.5(12) . 12
C2 C4 H4C 84.9(13) 9_566 12
C2 C4 H4C 155.6(15) 4_566 12
H4A C4 H4C 17.9 . 12
H4B C4 H4C 124.1 . 12
H4C C4 H4C 93.3 . 12
H3A C4 H4C 66.6 9_566 12
H3B C4 H4C 109.4 9_566 12
H4A C4 H4C 109.5 12 12
H4B C4 H4C 109.5 12 12

loop_
_geom_bond_atom_site_label_1
_geom_bond_atom_site_label_2
_geom_bond_distance
_geom_bond_site_symmetry_2
Fe1 Br2 2.3096(15) .
Fe1 Br2 2.3096(15) 10_556
Fe1 Br1 2.3333(17) 3
Fe1 Br1 2.3333(17) .
N1 C3 1.10(5) 9_566
N1 C2 1.44(3) 9_566
N1 C2 1.44(3) 4_566
N1 C4 1.56(2) .
N1 C1 1.567(16) 9_566
N1 C1 1.567(16) .
N1 H1A 0.9000 .
N1 H3A 1.30(4) 9_566
C1 C2 1.326(17) .
C1 C2 1.327(17) 4_566
C1 H1B 0.9600 .
C1 H1C 0.9600 .
C1 H1B 0.9599 4_566
C1 H1C 0.9601 4_566
C2 C3 1.332(18) .
C2 C4 1.66(3) 9_566
C2 H2A 0.9600 .
C2 H2B 0.9600 .
C3 C4 0.53(5) 9_566
C3 H3A 0.9600 .
C3 H3B 0.9600 .
C4 H4A 0.9600 .
C4 H4B 0.9600 .
C4 H4C 0.9599 .
C4 H4A 0.9600 12
C4 H4B 0.9600 12
C4 H4C 0.9599 12

loop_
_geom_hbond_atom_site_label_D
_geom_hbond_atom_site_label_H
_geom_hbond_atom_site_label_A
_geom_hbond_distance_DH
_geom_hbond_distance_HA
_geom_hbond_distance_DA
_geom_hbond_angle_DHA
_geom_hbond_site_symmetry_A
N1 H1A Br1 0.90 3.14 3.84(2) 135.8 9_566
N1 H1A Br1 0.90 3.14 3.84(2) 135.8 11_566
C3 H3B Br2 0.96 3.09 4.03(5) 166.3 1_565
C4 H4B Br2 0.96 2.94 3.74(4) 141.9 9_556

loop_
_geom_torsion_atom_site_label_1
_geom_torsion_atom_site_label_2
_geom_torsion_atom_site_label_3
_geom_torsion_atom_site_label_4
_geom_torsion
_geom_torsion_site_symmetry_1
_geom_torsion_site_symmetry_4
C3 N1 C1 C2 171(3) 9_566 .
C2 N1 C1 C2 99(2) 9_566 .
C2 N1 C1 C2 175.5(12) 4_566 .
C4 N1 C1 C2 -178(2) . .
C1 N1 C1 C2 45.8(18) 9_566 .
C3 N1 C1 C2 -5(3) 9_566 4_566
C2 N1 C1 C2 -77(2) 9_566 4_566
C4 N1 C1 C2 7(2) . 4_566
C1 N1 C1 C2 -129.8(19) 9_566 4_566
C3 N1 C1 N1 125(3) 9_566 9_566
C2 N1 C1 N1 52.8(14) 9_566 9_566
C2 N1 C1 N1 129.8(19) 4_566 9_566
C4 N1 C1 N1 137(3) . 9_566
C1 N1 C1 N1 -0.001(2) 9_566 9_566
N1 C1 C2 C3 4(2) 9_566 .
N1 C1 C2 C3 -50(3) . .
N1 C1 C2 N1 -54(2) . 9_566
N1 C1 C2 C4 -7(2) 9_566 9_566
N1 C1 C2 C4 -61(3) . 9_566
C1 C2 C3 C4 -147(11) . 9_566
N1 C2 C3 C4 -142(13) 9_566 9_566
C1 C2 C3 N1 -5(3) . 9_566
C4 C2 C3 N1 142(13) 9_566 9_566
C1 C2 C3 C2 52(5) . 12
N1 C2 C3 C2 57(3) 9_566 12
C4 C2 C3 C2 -161(15) 9_566 12
C2 N1 C4 C3 59.4(13) 9_566 9_566
C2 N1 C4 C3 -59.4(12) 4_566 9_566
C1 N1 C4 C3 65.3(15) 9_566 9_566
C1 N1 C4 C3 -65.3(16) . 9_566
C3 N1 C4 C2 -59.4(13) 9_566 9_566
C2 N1 C4 C2 -119(2) 4_566 9_566
C1 N1 C4 C2 5.8(18) 9_566 9_566
C1 N1 C4 C2 -125(2) . 9_566
C3 N1 C4 C2 59.4(13) 9_566 4_566
C2 N1 C4 C2 119(2) 9_566 4_566
C1 N1 C4 C2 125(2) 9_566 4_566
C1 N1 C4 C2 -5.8(18) . 4_566
